data_4331211
loop_
_publ_author_name
'Jian Zhang'
'Zuowei Xie'

_publ_section_title
;
 Reaction of 13-Vertex Carborane \m-1,2-(CH2)3-1,2-C2B11H11 with
 Nucleophiles: Scope and Mechanism
;
_journal_name_full 'Inorganic Chemistry'
_journal_page_first 12976
_journal_page_last 12987
_journal_paper_doi 10.1021/ic3020964
_journal_volume 51
_journal_year 2012
_chemical_formula_sum 'C9 H30 B11 N'
_chemical_formula_weight 271.25
_chemical_name_systematic
; 
 ? 
;
_space_group_IT_number 14
_symmetry_cell_setting monoclinic
_symmetry_space_group_name_Hall '-P 2ybc'
_symmetry_space_group_name_H-M 'P 1 21/c 1'
_atom_sites_solution_hydrogens geom
_atom_sites_solution_primary direct
_atom_sites_solution_secondary difmap
_audit_creation_method SHELXL-97
_cell_angle_alpha 90.00
_cell_angle_beta 91.960(2)
_cell_angle_gamma 90.00
_cell_formula_units_Z 4
_cell_length_a 8.3503(7)
_cell_length_b 16.1189(14)
_cell_length_c 13.5540(12)
_cell_measurement_temperature 296(2)
_cell_volume 1823.3(3)
_computing_cell_refinement 'BRUKER APEXII CCD DIFFRACTOMETER'
_computing_data_collection 'BRUKER APEXII CCD DIFFRACTOMETER'
_computing_data_reduction 'BRUKER APEXII CCD DIFFRACTOMETER'
_computing_molecular_graphics 'SIEMENS SHELXTL'
_computing_publication_material 'SIEMENS SHELXTL'
_computing_structure_refinement 'SHELXL-97 (Sheldrick, 1997)'
_computing_structure_solution 'SHELXS-97 (Sheldrick, 1990)'
_diffrn_ambient_temperature 296(2)
_diffrn_measured_fraction_theta_full 0.997
_diffrn_measured_fraction_theta_max 0.997
_diffrn_measurement_device_type 'BRUKER APEXII CCD DIFFRACTOMETER'
_diffrn_measurement_method 'OMEGA SCAN'
_diffrn_radiation_monochromator graphite
_diffrn_radiation_source 'fine-focus sealed tube'
_diffrn_radiation_type MoK\a
_diffrn_radiation_wavelength 0.71073
_diffrn_reflns_av_R_equivalents 0.0623
_diffrn_reflns_av_sigmaI/netI 0.0642
_diffrn_reflns_limit_h_max 9
_diffrn_reflns_limit_h_min -9
_diffrn_reflns_limit_k_max 19
_diffrn_reflns_limit_k_min -19
_diffrn_reflns_limit_l_max 7
_diffrn_reflns_limit_l_min -15
_diffrn_reflns_number 17257
_diffrn_reflns_theta_full 25.00
_diffrn_reflns_theta_max 25.00
_diffrn_reflns_theta_min 1.96
_exptl_absorpt_coefficient_mu 0.047
_exptl_absorpt_correction_T_max 1.0000
_exptl_absorpt_correction_T_min 0.772606
_exptl_absorpt_correction_type multi-scan
_exptl_crystal_colour colourless
_exptl_crystal_density_diffrn 0.988
_exptl_crystal_description block
_exptl_crystal_F_000 584
_exptl_crystal_size_max 0.40
_exptl_crystal_size_mid 0.40
_exptl_crystal_size_min 0.20
_refine_diff_density_max 0.172
_refine_diff_density_min -0.264
_refine_diff_density_rms 0.040
_refine_ls_extinction_method none
_refine_ls_goodness_of_fit_ref 1.016
_refine_ls_hydrogen_treatment riding
_refine_ls_matrix_type full
_refine_ls_number_parameters 233
_refine_ls_number_reflns 3195
_refine_ls_number_restraints 6
_refine_ls_restrained_S_all 1.018
_refine_ls_R_factor_all 0.1910
_refine_ls_R_factor_gt 0.0944
_refine_ls_shift/su_max 0.000
_refine_ls_shift/su_mean 0.000
_refine_ls_structure_factor_coef Fsqd
_refine_ls_weighting_details 'calc w=1/[\s^2^(Fo^2^)+(0.1575P)^2^+0.8307P] where P=(Fo^2^+2Fc^2^)/3'
_refine_ls_weighting_scheme calc
_refine_ls_wR_factor_gt 0.2497
_refine_ls_wR_factor_ref 0.3277
_reflns_number_gt 1445
_reflns_number_total 3195
_reflns_threshold_expression >2sigma(I)
_cod_data_source_file ic3020964_si_002_05.cif
_cod_data_source_block '[9][Me4N]'
_cod_database_code 4331211

loop_
_symmetry_equiv_pos_as_xyz
'x, y, z'
'-x, y+1/2, -z+1/2'
'-x, -y, -z'
'x, -y-1/2, z-1/2'

loop_
_atom_site_label
_atom_site_type_symbol
_atom_site_fract_x
_atom_site_fract_y
_atom_site_fract_z
_atom_site_U_iso_or_equiv
_atom_site_adp_type
_atom_site_occupancy
_atom_site_symmetry_multiplicity
_atom_site_calc_flag
_atom_site_refinement_flags
_atom_site_disorder_assembly
_atom_site_disorder_group
N1 N 0.8824(4) 0.25080(18) 0.4812(2) 0.0709(10) Uani 1 1 d . . .
C1 C 1.5128(5) 0.0313(2) 0.7141(3) 0.0778(13) Uani 1 1 d . . .
C11 C 1.6716(9) 0.0215(5) 0.6657(8) 0.072(2) Uani 0.50 1 d PD A 1
H11A H 1.7480 0.0606 0.6947 0.086 Uiso 0.50 1 calc PR A 1
H11B H 1.6586 0.0341 0.5959 0.086 Uiso 0.50 1 calc PR A 1
C12 C 1.7365(11) -0.0666(6) 0.6784(9) 0.114(4) Uani 0.50 1 d PD A 1
H12A H 1.6791 -0.1030 0.6325 0.137 Uiso 0.50 1 calc PR A 1
H12B H 1.8486 -0.0672 0.6619 0.137 Uiso 0.50 1 calc PR A 1
C13 C 1.7212(12) -0.1002(8) 0.7823(10) 0.125(5) Uani 0.50 1 d PD A 1
H13A H 1.7647 -0.0603 0.8296 0.151 Uiso 0.50 1 calc PR A 1
H13B H 1.7822 -0.1512 0.7895 0.151 Uiso 0.50 1 calc PR A 1
C14 C 1.5455(12) -0.1170(5) 0.8032(9) 0.094(4) Uani 0.50 1 d PD A 1
H14A H 1.5398 -0.1370 0.8704 0.113 Uiso 0.50 1 calc PR A 1
H14B H 1.5078 -0.1613 0.7599 0.113 Uiso 0.50 1 calc PR A 1
C11' C 1.6983(16) -0.0086(8) 0.7085(10) 0.107(5) Uiso 0.50 1 d PD A 2
H11C H 1.7335 -0.0013 0.6416 0.128 Uiso 0.50 1 calc PR A 2
H11D H 1.7688 0.0244 0.7512 0.128 Uiso 0.50 1 calc PR A 2
C12' C 1.7228(19) -0.1002(8) 0.7366(10) 0.104(5) Uiso 0.50 1 d PD A 2
H12C H 1.6659 -0.1351 0.6888 0.125 Uiso 0.50 1 calc PR A 2
H12D H 1.8359 -0.1138 0.7350 0.125 Uiso 0.50 1 calc PR A 2
C13' C 1.6623(14) -0.1175(9) 0.8390(9) 0.130(5) Uiso 0.50 1 d PD A 2
H13C H 1.7071 -0.0766 0.8845 0.156 Uiso 0.50 1 calc PR A 2
H13D H 1.7006 -0.1716 0.8605 0.156 Uiso 0.50 1 calc PR A 2
C14' C 1.4806(13) -0.1157(9) 0.8436(11) 0.106(5) Uiso 0.50 1 d PD A 2
H14C H 1.4490 -0.1148 0.9118 0.127 Uiso 0.50 1 calc PR A 2
H14D H 1.4349 -0.1647 0.8121 0.127 Uiso 0.50 1 calc PR A 2
C15 C 0.9587(8) 0.3255(3) 0.5232(4) 0.138(2) Uani 1 1 d . B .
H15A H 1.0710 0.3248 0.5103 0.207 Uiso 1 1 calc R . .
H15B H 0.9446 0.3267 0.5931 0.207 Uiso 1 1 calc R . .
H15C H 0.9103 0.3739 0.4935 0.207 Uiso 1 1 calc R . .
C16 C 0.8175(15) 0.2022(8) 0.5612(8) 0.107(4) Uani 0.50 1 d P B 1
H16A H 0.9032 0.1740 0.5964 0.161 Uiso 0.50 1 calc PR B 1
H16B H 0.7428 0.1621 0.5345 0.161 Uiso 0.50 1 calc PR B 1
H16C H 0.7637 0.2383 0.6056 0.161 Uiso 0.50 1 calc PR B 1
C17 C 0.772(2) 0.2772(11) 0.4117(13) 0.115(6) Uani 0.50 1 d P B 1
H17A H 0.8256 0.2919 0.3525 0.173 Uiso 0.50 1 calc PR B 1
H17B H 0.7170 0.3248 0.4361 0.173 Uiso 0.50 1 calc PR B 1
H17C H 0.6967 0.2336 0.3975 0.173 Uiso 0.50 1 calc PR B 1
C18 C 1.0191(17) 0.2012(8) 0.4376(10) 0.105(4) Uani 0.50 1 d P B 1
H18A H 1.1164 0.2328 0.4430 0.158 Uiso 0.50 1 calc PR B 1
H18B H 0.9940 0.1895 0.3694 0.158 Uiso 0.50 1 calc PR B 1
H18C H 1.0326 0.1499 0.4731 0.158 Uiso 0.50 1 calc PR B 1
C16' C 0.6960(19) 0.2497(10) 0.5070(17) 0.191(8) Uani 0.50 1 d P B 2
H16D H 0.6678 0.3017 0.5363 0.286 Uiso 0.50 1 calc PR B 2
H16E H 0.6767 0.2055 0.5525 0.286 Uiso 0.50 1 calc PR B 2
H16F H 0.6322 0.2413 0.4476 0.286 Uiso 0.50 1 calc PR B 2
C17' C 0.850(3) 0.2587(12) 0.3693(14) 0.146(8) Uani 0.50 1 d P B 2
H17D H 0.9494 0.2631 0.3365 0.219 Uiso 0.50 1 calc PR B 2
H17E H 0.7862 0.3074 0.3558 0.219 Uiso 0.50 1 calc PR B 2
H17F H 0.7926 0.2106 0.3455 0.219 Uiso 0.50 1 calc PR B 2
C18' C 0.943(3) 0.1746(10) 0.4982(19) 0.246(16) Uani 0.50 1 d P B 2
H18D H 1.0558 0.1750 0.4876 0.368 Uiso 0.50 1 calc PR B 2
H18E H 0.8911 0.1357 0.4539 0.368 Uiso 0.50 1 calc PR B 2
H18F H 0.9242 0.1588 0.5651 0.368 Uiso 0.50 1 calc PR B 2
B2 B 1.4193(5) -0.0363(2) 0.7893(4) 0.0674(13) Uani 1 1 d . A .
B3 B 1.4818(6) 0.0595(3) 0.8344(3) 0.0702(14) Uani 1 1 d . A .
H3 H 1.5788 0.0655 0.8910 0.084 Uiso 1 1 calc R . .
B4 B 1.4567(6) 0.1311(3) 0.7387(4) 0.0818(16) Uani 1 1 d . A .
H4 H 1.5377 0.1844 0.7312 0.098 Uiso 1 1 calc R . .
B5 B 1.3738(8) 0.0791(3) 0.6341(4) 0.107(2) Uani 1 1 d . A .
H5 H 1.3985 0.0990 0.5585 0.129 Uiso 1 1 calc R . .
B6 B 1.3558(5) -0.0262(3) 0.6665(3) 0.0667(13) Uani 1 1 d . A .
H6 H 1.3716 -0.0761 0.6123 0.080 Uiso 1 1 calc R . .
B7 B 1.2935(8) 0.0212(4) 0.8617(5) 0.114(2) Uani 1 1 d . . .
H7 H 1.2645 0.0027 0.9371 0.136 Uiso 1 1 calc R A .
B8 B 1.3178(6) 0.1245(4) 0.8304(5) 0.109(2) Uani 1 1 d . A .
H8 H 1.3058 0.1746 0.8847 0.131 Uiso 1 1 calc R . .
B9 B 1.2508(9) 0.1362(4) 0.7102(6) 0.142(3) Uani 1 1 d . . .
H9 H 1.1940 0.1945 0.6854 0.170 Uiso 1 1 calc R A .
B10 B 1.1889(7) 0.0381(3) 0.6637(5) 0.101(2) Uani 1 1 d . A .
H10 H 1.0919 0.0309 0.6074 0.121 Uiso 1 1 calc R . .
B11 B 1.2161(6) -0.0332(3) 0.7575(4) 0.0786(15) Uani 1 1 d . A .
H11 H 1.1381 -0.0878 0.7638 0.094 Uiso 1 1 calc R . .
B12 B 1.1516(7) 0.0671(5) 0.7829(7) 0.143(3) Uani 1 1 d . A .
H12 H 1.0285 0.0790 0.8057 0.172 Uiso 1 1 calc R . .

loop_
_atom_site_aniso_label
_atom_site_aniso_U_11
_atom_site_aniso_U_22
_atom_site_aniso_U_33
_atom_site_aniso_U_23
_atom_site_aniso_U_13
_atom_site_aniso_U_12
N1 0.088(2) 0.061(2) 0.064(3) -0.0028(15) 0.0047(17) -0.0023(17)
C1 0.060(2) 0.066(2) 0.108(4) -0.017(2) 0.010(2) -0.0128(19)
C11 0.049(5) 0.069(5) 0.098(8) 0.002(5) 0.005(4) -0.014(4)
C12 0.055(5) 0.067(6) 0.221(15) 0.006(8) 0.013(6) 0.018(5)
C13 0.104(9) 0.177(12) 0.096(11) 0.049(9) 0.012(8) 0.106(9)
C14 0.097(8) 0.043(5) 0.140(12) 0.028(5) -0.054(8) -0.020(5)
C15 0.163(5) 0.110(4) 0.141(6) -0.053(4) 0.014(4) -0.036(4)
C16 0.084(8) 0.128(10) 0.111(9) 0.057(7) 0.029(6) 0.008(6)
C17 0.122(13) 0.115(10) 0.105(16) 0.018(10) -0.043(10) 0.028(8)
C18 0.122(9) 0.087(9) 0.107(11) -0.030(7) 0.018(7) 0.021(7)
C16' 0.132(13) 0.168(14) 0.28(2) -0.069(14) 0.109(14) -0.049(11)
C17' 0.22(2) 0.126(14) 0.085(14) 0.006(9) -0.023(12) -0.016(14)
C18' 0.29(3) 0.102(12) 0.33(4) 0.005(16) -0.19(3) 0.082(17)
B2 0.071(3) 0.047(2) 0.082(4) 0.010(2) -0.021(2) -0.012(2)
B3 0.083(3) 0.063(3) 0.064(3) 0.000(2) -0.024(2) -0.013(2)
B4 0.097(4) 0.050(3) 0.096(4) 0.008(2) -0.031(3) -0.018(2)
B5 0.159(6) 0.091(4) 0.068(4) 0.025(3) -0.038(4) -0.060(4)
B6 0.072(3) 0.064(3) 0.064(3) -0.014(2) 0.007(2) -0.020(2)
B7 0.125(5) 0.145(6) 0.073(4) -0.033(4) 0.034(4) -0.065(4)
B8 0.079(4) 0.111(5) 0.137(6) -0.070(4) -0.002(3) -0.001(3)
B9 0.144(6) 0.063(3) 0.210(8) -0.032(4) -0.110(6) 0.023(4)
B10 0.100(4) 0.075(3) 0.122(5) -0.009(3) -0.067(4) 0.002(3)
B11 0.066(3) 0.086(3) 0.084(4) -0.018(3) 0.010(2) -0.028(2)
B12 0.064(4) 0.146(6) 0.218(9) -0.113(6) -0.013(4) 0.009(4)

loop_
_atom_type_symbol
_atom_type_description
_atom_type_scat_dispersion_real
_atom_type_scat_dispersion_imag
_atom_type_scat_source
C C 0.0033 0.0016 'International Tables Vol C Tables 4.2.6.8 and 6.1.1.4'
H H 0.0000 0.0000 'International Tables Vol C Tables 4.2.6.8 and 6.1.1.4'
B B 0.0013 0.0007 'International Tables Vol C Tables 4.2.6.8 and 6.1.1.4'
N N 0.0061 0.0033 'International Tables Vol C Tables 4.2.6.8 and 6.1.1.4'

loop_
_geom_angle_atom_site_label_1
_geom_angle_atom_site_label_2
_geom_angle_atom_site_label_3
_geom_angle
C18' N1 C17 130.1(11)
C18' N1 C16 61.8(12)
C17 N1 C16 115.0(10)
C18' N1 C15 121.9(9)
C17 N1 C15 106.6(9)
C16 N1 C15 108.7(6)
C18' N1 C18 46.2(13)
C17 N1 C18 113.0(10)
C16 N1 C18 107.9(8)
C15 N1 C18 105.0(6)
C18' N1 C17' 107.3(13)
C17 N1 C17' 36.7(8)
C16 N1 C17' 136.1(10)
C15 N1 C17' 112.0(8)
C18 N1 C17' 76.9(10)
C18' N1 C16' 108.2(12)
C17 N1 C16' 61.2(10)
C16 N1 C16' 56.3(8)
C15 N1 C16' 109.6(6)
C18 N1 C16' 145.0(7)
C17' N1 C16' 94.2(11)
C11 C1 C11' 27.7(5)
C11 C1 B2 128.5(4)
C11' C1 B2 103.0(5)
C11 C1 B4 115.7(4)
C11' C1 B4 128.8(5)
B2 C1 B4 110.6(3)
C11 C1 B6 116.9(4)
C11' C1 B6 118.1(5)
B2 C1 B6 61.2(2)
B4 C1 B6 111.7(3)
C11 C1 B3 127.1(5)
C11' C1 B3 108.2(5)
B2 C1 B3 60.9(3)
B4 C1 B3 61.1(3)
B6 C1 B3 111.2(3)
C11 C1 B5 110.7(5)
C11' C1 B5 137.5(6)
B2 C1 B5 110.3(3)
B4 C1 B5 61.6(3)
B6 C1 B5 61.3(3)
B3 C1 B5 110.8(4)
C1 C11 C12 111.2(6)
C13 C12 C11 113.3(9)
C12 C13 C14 110.3(8)
C13 C14 B2 116.4(6)
C12' C11' C1 118.1(10)
C13' C12' C11' 110.9(11)
C12' C13' C14' 113.5(12)
C13' C14' B2 108.0(9)
C14' B2 C14 27.7(6)
C14' B2 C1 131.4(5)
C14 B2 C1 105.3(5)
C14' B2 B7 111.6(6)
C14 B2 B7 137.8(6)
C1 B2 B7 107.3(3)
C14' B2 B3 118.4(6)
C14 B2 B3 118.0(4)
C1 B2 B3 60.2(2)
B7 B2 B3 60.3(3)
C14' B2 B6 128.0(7)
C14 B2 B6 110.4(5)
C1 B2 B6 59.8(2)
B7 B2 B6 108.8(4)
B3 B2 B6 109.5(3)
C14' B2 B11 116.4(5)
C14 B2 B11 130.8(4)
C1 B2 B11 107.3(3)
B7 B2 B11 61.2(3)
B3 B2 B11 110.0(3)
B6 B2 B11 59.7(3)
C1 B3 B8 106.0(3)
C1 B3 B2 58.9(3)
B8 B3 B2 107.5(3)
C1 B3 B7 105.9(3)
B8 B3 B7 60.0(4)
B2 B3 B7 59.7(3)
C1 B3 B4 59.2(3)
B8 B3 B4 59.9(3)
B2 B3 B4 107.4(3)
B7 B3 B4 107.8(4)
C1 B4 B8 106.0(3)
C1 B4 B3 59.7(3)
B8 B4 B3 59.5(3)
C1 B4 B9 105.9(3)
B8 B4 B9 59.0(4)
B3 B4 B9 106.7(4)
C1 B4 B5 60.0(3)
B8 B4 B5 107.0(4)
B3 B4 B5 108.4(3)
B9 B4 B5 59.4(4)
B10 B5 C1 105.5(3)
B10 B5 B9 61.2(4)
C1 B5 B9 105.0(4)
B10 B5 B6 59.5(3)
C1 B5 B6 58.6(3)
B9 B5 B6 107.7(4)
B10 B5 B4 108.8(5)
C1 B5 B4 58.4(3)
B9 B5 B4 59.8(3)
B6 B5 B4 107.0(3)
C1 B6 B11 107.0(3)
C1 B6 B10 106.7(3)
B11 B6 B10 59.6(3)
C1 B6 B2 59.0(2)
B11 B6 B2 60.1(3)
B10 B6 B2 107.2(3)
C1 B6 B5 60.1(3)
B11 B6 B5 107.8(4)
B10 B6 B5 59.6(3)
B2 B6 B5 107.6(3)
B2 B7 B8 107.3(4)
B2 B7 B12 107.1(4)
B8 B7 B12 61.4(4)
B2 B7 B3 59.9(3)
B8 B7 B3 59.6(3)
B12 B7 B3 108.8(5)
B2 B7 B11 59.6(3)
B8 B7 B11 108.9(5)
B12 B7 B11 59.7(3)
B3 B7 B11 108.4(4)
B9 B8 B3 109.3(4)
B9 B8 B4 61.1(4)
B3 B8 B4 60.6(3)
B9 B8 B7 107.5(4)
B3 B8 B7 60.5(3)
B4 B8 B7 108.8(4)
B9 B8 B12 59.1(4)
B3 B8 B12 107.8(4)
B4 B8 B12 107.9(4)
B7 B8 B12 59.3(4)
B8 B9 B12 62.1(4)
B8 B9 B5 109.0(4)
B12 B9 B5 107.6(4)
B8 B9 B4 60.0(3)
B12 B9 B4 109.4(4)
B5 B9 B4 60.8(4)
B8 B9 B10 108.8(5)
B12 B9 B10 59.0(4)
B5 B9 B10 59.3(3)
B4 B9 B10 108.0(4)
B12 B10 B11 60.8(4)
B12 B10 B6 108.2(4)
B11 B10 B6 60.0(3)
B12 B10 B5 107.7(4)
B11 B10 B5 109.1(4)
B6 B10 B5 60.9(3)
B12 B10 B9 58.9(4)
B11 B10 B9 107.6(4)
B6 B10 B9 107.5(4)
B5 B10 B9 59.5(4)
B10 B11 B6 60.4(3)
B10 B11 B2 107.8(3)
B6 B11 B2 60.1(3)
B10 B11 B12 59.5(4)
B6 B11 B12 107.6(4)
B2 B11 B12 106.5(3)
B10 B11 B7 107.1(4)
B6 B11 B7 107.5(3)
B2 B11 B7 59.2(3)
B12 B11 B7 59.2(4)
B9 B12 B10 62.1(4)
B9 B12 B7 107.3(4)
B10 B12 B7 108.7(4)
B9 B12 B11 109.2(5)
B10 B12 B11 59.7(3)
B7 B12 B11 61.1(4)
B9 B12 B8 58.8(4)
B10 B12 B8 108.6(5)
B7 B12 B8 59.3(4)
B11 B12 B8 108.3(4)

loop_
_geom_bond_atom_site_label_1
_geom_bond_atom_site_label_2
_geom_bond_distance
N1 C18' 1.344(14)
N1 C17 1.362(16)
N1 C16 1.458(9)
N1 C15 1.468(5)
N1 C18 1.529(12)
N1 C17' 1.54(2)
N1 C16' 1.607(13)
C1 C11 1.507(9)
C1 C11' 1.681(14)
C1 B2 1.700(6)
C1 B4 1.712(6)
C1 B6 1.714(6)
C1 B3 1.721(6)
C1 B5 1.741(7)
C11 C12 1.528(8)
C12 C13 1.517(9)
C13 C14 1.527(9)
C14 B2 1.681(10)
C11' C12' 1.537(9)
C12' C13' 1.518(9)
C13' C14' 1.522(9)
C14' B2 1.554(13)
B2 B7 1.731(8)
B2 B3 1.734(6)
B2 B6 1.737(6)
B2 B11 1.737(7)
B3 B8 1.725(7)
B3 B7 1.740(7)
B3 B4 1.745(6)
B4 B8 1.732(8)
B4 B9 1.750(8)
B4 B5 1.767(7)
B5 B10 1.739(9)
B5 B9 1.743(10)
B5 B6 1.761(7)
B6 B11 1.730(7)
B6 B10 1.737(7)
B7 B8 1.732(9)
B7 B12 1.733(11)
B7 B11 1.766(7)
B8 B9 1.714(10)
B8 B12 1.770(8)
B9 B12 1.719(12)
B9 B10 1.773(7)
B10 B12 1.720(10)
B10 B11 1.723(8)
B11 B12 1.742(8)
